data_4507865
loop_
_publ_author_name
'Guo, Jin-Shuang'
'Xu, Gang'
'Guo, Guo-Cong'
'Huang, Jin-Shun'

_publ_section_title
;
 A New Strategy of Designing New Crystal Structures Based on Topological
 Structure: Syntheses and Crystal Structures of Five Coordination Polymers
 with (4,4) Topology
;
_journal_issue 6
_journal_name_full 'Crystal Growth &amp; Design'
_journal_page_first 2642
_journal_paper_doi 10.1021/cg400394d
_journal_volume 13
_journal_year 2013
_chemical_formula_moiety 'C30 H29 N5 O5 Zn'
_chemical_formula_sum 'C30 H29 N5 O5 Zn'
_chemical_formula_weight 604.95
_chemical_melting_point ?
_space_group_IT_number 14
_symmetry_cell_setting monoclinic
_symmetry_space_group_name_Hall '-P 2ybc'
_symmetry_space_group_name_H-M 'P 1 21/c 1'
_atom_sites_solution_hydrogens geom
_atom_sites_solution_primary direct
_atom_sites_solution_secondary difmap
_audit_creation_method SHELXL-97
_cell_angle_alpha 90.00
_cell_angle_beta 105.554(3)
_cell_angle_gamma 90.00
_cell_formula_units_Z 4
_cell_length_a 8.5216(6)
_cell_length_b 30.4113(15)
_cell_length_c 11.6223(9)
_cell_measurement_temperature 293(2)
_cell_volume 2901.6(3)
_computing_cell_refinement 'CrystalClear (Rigaku Corp.,2002)'
_computing_data_collection 'CrystalClear (Rigaku Corp.,2002)'
_computing_data_reduction 'CrystalClear (Rigaku Corp.,2002)'
_computing_molecular_graphics 'DIAMOND (Brandenburg, 1999)'
_computing_publication_material 'Siemens SHELXTL^TM^ 5'
_computing_structure_refinement 'SHELXL-97 (Sheldrick, 1997)'
_computing_structure_solution 'SHELXS-97 (Sheldrick, 1990)'
_diffrn_ambient_temperature 293(2)
_diffrn_measured_fraction_theta_full 0.992
_diffrn_measured_fraction_theta_max 0.992
_diffrn_measurement_device_type 'Rigaku SATURN70'
_diffrn_measurement_method CCD_Profile_fitting
_diffrn_radiation_monochromator graphite
_diffrn_radiation_source 'fine-focus sealed tube'
_diffrn_radiation_type MoK\a
_diffrn_radiation_wavelength 0.71073
_diffrn_reflns_av_R_equivalents 0.0789
_diffrn_reflns_av_sigmaI/netI 0.0793
_diffrn_reflns_limit_h_max 10
_diffrn_reflns_limit_h_min -10
_diffrn_reflns_limit_k_max 36
_diffrn_reflns_limit_k_min -36
_diffrn_reflns_limit_l_max 14
_diffrn_reflns_limit_l_min -14
_diffrn_reflns_number 22961
_diffrn_reflns_theta_full 25.50
_diffrn_reflns_theta_max 25.50
_diffrn_reflns_theta_min 2.74
_exptl_absorpt_coefficient_mu 0.894
_exptl_absorpt_correction_T_max 0.9319
_exptl_absorpt_correction_T_min 0.8074
_exptl_absorpt_correction_type multi-scan
_exptl_absorpt_process_details 'Sphere (Rigaku CrystalClear)'
_exptl_crystal_colour red
_exptl_crystal_density_diffrn 1.385
_exptl_crystal_density_meas ?
_exptl_crystal_density_method 'not measured'
_exptl_crystal_description block
_exptl_crystal_F_000 1256
_exptl_crystal_size_max 0.25
_exptl_crystal_size_mid 0.22
_exptl_crystal_size_min 0.08
_refine_diff_density_max 0.446
_refine_diff_density_min -0.465
_refine_diff_density_rms 0.066
_refine_ls_extinction_method none
_refine_ls_goodness_of_fit_ref 1.011
_refine_ls_hydrogen_treatment mixed
_refine_ls_matrix_type full
_refine_ls_number_parameters 370
_refine_ls_number_reflns 5356
_refine_ls_number_restraints 0
_refine_ls_restrained_S_all 1.011
_refine_ls_R_factor_all 0.1276
_refine_ls_R_factor_gt 0.0698
_refine_ls_shift/su_max 0.004
_refine_ls_shift/su_mean 0.000
_refine_ls_structure_factor_coef Fsqd
_refine_ls_weighting_details 'calc w=1/[\s^2^(Fo^2^)+(0.0914P)^2^+0.0000P] where P=(Fo^2^+2Fc^2^)/3'
_refine_ls_weighting_scheme calc
_refine_ls_wR_factor_gt 0.1642
_refine_ls_wR_factor_ref 0.1966
_reflns_number_gt 2989
_reflns_number_total 5356
_reflns_threshold_expression >2sigma(I)
_cod_data_source_file cg400394d_si_001.cif
_cod_data_source_block 14
_cod_depositor_comments
;
The following automatic conversions were performed:

'_chemical_melting_point' value 'not measured' was changed to '?' -
the value is undefined or not
given.

'_exptl_absorpt_correction_type' value 'Multi-scan' changed
to 'multi-scan' according to
/home/saulius/struct/CIF-dictionaries/cif_core.dic dictionary named
'cif_core.dic' version 2.3.1 from 2005-06-27.

Automatic conversion script
Id: cif_fix_values 1891 2012-01-12 08:04:46Z andrius 

The following automatic conversions were performed:

'_exptl_crystal_density_meas' value 'not measured' was changed to '?'
- the value is perceived as not measured.

Automatic conversion script
Id: cif_fix_values 3008 2015-01-20 13:52:24Z robertas 
;
_cod_original_sg_symbol_H-M 'P 21/c'
_cod_database_code 4507865

loop_
_symmetry_equiv_pos_as_xyz
'x, y, z'
'-x, y+1/2, -z+1/2'
'-x, -y, -z'
'x, -y-1/2, z-1/2'

loop_
_atom_site_label
_atom_site_type_symbol
_atom_site_fract_x
_atom_site_fract_y
_atom_site_fract_z
_atom_site_U_iso_or_equiv
_atom_site_adp_type
_atom_site_occupancy
_atom_site_symmetry_multiplicity
_atom_site_calc_flag
_atom_site_refinement_flags
Zn1 Zn 0.91983(5) 0.065102(13) 0.65192(4) 0.05399(12) Uani 1 1 d .
O1 O 0.8110(3) 0.11800(8) 0.6827(2) 0.0709(8) Uani 1 1 d .
O2 O 0.9806(4) 0.13020(9) 0.8634(2) 0.0840(10) Uani 1 1 d .
O3 O 0.2255(4) 0.51295(9) 0.8940(3) 0.0835(9) Uani 1 1 d .
O4 O 0.1380(4) 0.50818(10) 0.6995(3) 0.0932(10) Uani 1 1 d .
N1 N 0.5300(5) 0.31080(14) 0.7493(3) 0.1050(15) Uani 1 1 d .
N2 N 0.5601(5) 0.32483(15) 0.8411(3) 0.0980(14) Uani 1 1 d .
C1 C 0.8704(5) 0.14147(12) 0.7771(3) 0.0587(10) Uani 1 1 d .
C2 C 0.7871(4) 0.18560(11) 0.7765(3) 0.0560(10) Uani 1 1 d .
C3 C 0.6720(6) 0.20054(14) 0.6768(4) 0.0836(15) Uani 1 1 d .
H3A H 0.6444 0.1833 0.6083 0.100 Uiso 1 1 calc R
C4 C 0.5975(6) 0.24056(15) 0.6772(5) 0.1010(19) Uani 1 1 d .
H4A H 0.5214 0.2503 0.6086 0.121 Uiso 1 1 calc R
C5 C 0.6344(5) 0.26635(13) 0.7776(5) 0.0842(15) Uani 1 1 d .
C6 C 0.7499(5) 0.25240(13) 0.8774(4) 0.0775(13) Uani 1 1 d .
H6A H 0.7777 0.2700 0.9454 0.093 Uiso 1 1 calc R
C7 C 0.8253(5) 0.21200(12) 0.8765(4) 0.0691(12) Uani 1 1 d .
H7A H 0.9029 0.2026 0.9446 0.083 Uiso 1 1 calc R
C8 C 0.2167(5) 0.49318(12) 0.7960(4) 0.0662(12) Uani 1 1 d .
C9 C 0.3036(4) 0.44997(12) 0.8034(3) 0.0559(10) Uani 1 1 d .
C10 C 0.4186(5) 0.43650(13) 0.9056(4) 0.0686(12) Uani 1 1 d .
H10A H 0.4456 0.4548 0.9721 0.082 Uiso 1 1 calc R
C11 C 0.4932(5) 0.39611(13) 0.9093(4) 0.0819(14) Uani 1 1 d .
H11A H 0.5701 0.3875 0.9787 0.098 Uiso 1 1 calc R
C12 C 0.4565(5) 0.36846(13) 0.8131(5) 0.0846(14) Uani 1 1 d .
C13 C 0.2649(5) 0.42200(14) 0.7026(4) 0.0714(13) Uani 1 1 d .
H13A H 0.1892 0.4305 0.6324 0.086 Uiso 1 1 calc R
C14 C 0.3432(5) 0.38105(14) 0.7108(4) 0.0828(13) Uani 1 1 d .
H14A H 0.3178 0.3621 0.6456 0.099 Uiso 1 1 calc R
N3 N 1.1613(3) 0.05944(9) 0.7406(3) 0.0531(8) Uani 1 1 d .
N4 N 1.9203(4) 0.08047(9) 1.4773(3) 0.0571(9) Uani 1 1 d .
C15 C 1.3628(5) 0.05260(14) 0.9277(4) 0.0704(13) Uani 1 1 d .
H15A H 1.3867 0.0460 1.0087 0.084 Uiso 1 1 calc R
C16 C 1.2034(5) 0.05091(13) 0.8591(3) 0.0650(12) Uani 1 1 d .
H16A H 1.1222 0.0437 0.8956 0.078 Uiso 1 1 calc R
C17 C 1.2857(5) 0.06856(13) 0.6931(4) 0.0645(11) Uani 1 1 d .
H17A H 1.2606 0.0733 0.6111 0.077 Uiso 1 1 calc R
C18 C 1.4460(5) 0.07137(14) 0.7562(4) 0.0699(12) Uani 1 1 d .
H18A H 1.5254 0.0782 0.7175 0.084 Uiso 1 1 calc R
C19 C 1.4886(5) 0.06399(13) 0.8778(4) 0.0651(12) Uani 1 1 d .
C20 C 1.6613(5) 0.06993(15) 0.9575(4) 0.0831(15) Uani 1 1 d .
H20A H 1.6880 0.0457 1.0137 0.100 Uiso 1 1 calc R
H20B H 1.7377 0.0695 0.9088 0.100 Uiso 1 1 calc R
C21 C 1.6773(5) 0.11303(16) 1.0254(4) 0.0811(15) Uani 1 1 d .
H21A H 1.5987 0.1133 1.0723 0.097 Uiso 1 1 calc R
H21B H 1.6500 0.1370 0.9683 0.097 Uiso 1 1 calc R
C22 C 1.8491(6) 0.12143(18) 1.1096(4) 0.0957(17) Uani 1 1 d .
H22A H 1.9283 0.1067 1.0767 0.115 Uiso 1 1 calc R
H22B H 1.8713 0.1527 1.1101 0.115 Uiso 1 1 calc R
C23 C 1.8750(4) 0.10621(14) 1.2387(3) 0.0641(12) Uani 1 1 d .
C24 C 1.8488(6) 0.06376(16) 1.2678(4) 0.0884(16) Uani 1 1 d .
H24A H 1.8164 0.0428 1.2079 0.106 Uiso 1 1 calc R
C25 C 1.8706(6) 0.05184(14) 1.3871(4) 0.0771(14) Uani 1 1 d .
H25A H 1.8498 0.0229 1.4046 0.093 Uiso 1 1 calc R
C26 C 1.9484(6) 0.12096(13) 1.4459(4) 0.0805(14) Uani 1 1 d .
H26A H 1.9822 0.1419 1.5058 0.097 Uiso 1 1 calc R
C27 C 1.9306(6) 0.13371(15) 1.3306(4) 0.0801(14) Uani 1 1 d .
H27A H 1.9578 0.1623 1.3154 0.096 Uiso 1 1 calc R
O5 O 1.1192(12) 0.2213(4) 0.6118(10) 0.391(6) Uani 1 1 d .
N5 N 1.2197(5) 0.22117(15) 0.7789(4) 0.1049(16) Uani 1 1 d .
C28 C 1.2092(15) 0.1916(3) 0.6770(13) 0.353(6) Uani 1 1 d .
H28A H 1.2492 0.1640 0.6649 0.423 Uiso 1 1 calc R
C29 C 1.2973(12) 0.2068(5) 0.8909(9) 0.323(7) Uani 1 1 d .
H29A H 1.2950 0.2294 0.9479 0.484 Uiso 1 1 calc R
H29B H 1.4083 0.1997 0.8946 0.484 Uiso 1 1 calc R
H29C H 1.2432 0.1810 0.9091 0.484 Uiso 1 1 calc R
C30 C 1.1593(11) 0.2641(3) 0.7799(14) 0.384(7) Uani 1 1 d .
H30A H 1.1035 0.2727 0.6999 0.577 Uiso 1 1 calc R
H30B H 1.2482 0.2839 0.8114 0.577 Uiso 1 1 calc R
H30C H 1.0850 0.2650 0.8290 0.577 Uiso 1 1 calc R

loop_
_atom_site_aniso_label
_atom_site_aniso_U_11
_atom_site_aniso_U_22
_atom_site_aniso_U_33
_atom_site_aniso_U_23
_atom_site_aniso_U_13
_atom_site_aniso_U_12
Zn1 0.0636(2) 0.0393(2) 0.0629(2) -0.0073(2) 0.02351(19) -0.0051(2)
O1 0.0913(18) 0.0472(14) 0.0758(16) -0.0184(13) 0.0254(14) 0.0019(14)
O2 0.112(2) 0.0608(17) 0.0767(18) -0.0018(15) 0.0204(16) 0.0275(17)
O3 0.0958(19) 0.0493(15) 0.113(2) -0.0064(15) 0.0418(17) 0.0125(15)
O4 0.093(2) 0.0731(18) 0.115(2) 0.0384(17) 0.0297(18) 0.0249(16)
N1 0.130(3) 0.116(3) 0.076(2) -0.019(2) 0.039(2) -0.046(3)
N2 0.102(3) 0.115(3) 0.078(2) 0.005(2) 0.025(2) -0.028(3)
C1 0.074(2) 0.0410(19) 0.072(2) 0.0010(18) 0.0377(18) 0.0040(18)
C2 0.071(2) 0.0344(17) 0.070(2) -0.0044(17) 0.0313(18) -0.0008(17)
C3 0.098(3) 0.059(2) 0.086(3) -0.012(2) 0.011(3) 0.016(2)
C4 0.112(4) 0.065(3) 0.112(4) -0.002(3) 0.006(3) 0.031(3)
C5 0.082(3) 0.042(2) 0.140(4) 0.009(2) 0.049(3) 0.015(2)
C6 0.106(3) 0.045(2) 0.092(3) -0.010(2) 0.046(2) 0.008(2)
C7 0.092(3) 0.047(2) 0.076(2) -0.004(2) 0.035(2) 0.008(2)
C8 0.062(2) 0.043(2) 0.103(3) 0.012(2) 0.037(2) -0.0010(18)
C9 0.0554(19) 0.0446(19) 0.075(2) 0.0044(18) 0.0302(17) 0.0044(16)
C10 0.075(2) 0.051(2) 0.078(3) 0.007(2) 0.018(2) 0.009(2)
C11 0.078(3) 0.047(2) 0.126(4) 0.020(2) 0.036(3) 0.017(2)
C12 0.082(2) 0.043(2) 0.147(4) 0.026(2) 0.063(2) 0.022(2)
C13 0.074(2) 0.068(3) 0.080(3) -0.003(2) 0.034(2) 0.002(2)
C14 0.095(3) 0.061(2) 0.113(3) -0.026(2) 0.062(2) -0.007(2)
N3 0.0595(16) 0.0439(16) 0.0599(17) -0.0039(14) 0.0228(14) 0.0001(14)
N4 0.0673(18) 0.0442(16) 0.0621(18) -0.0104(14) 0.0214(15) -0.0014(14)
C15 0.071(2) 0.079(3) 0.054(2) -0.005(2) 0.005(2) -0.006(2)
C16 0.071(2) 0.066(2) 0.062(2) -0.007(2) 0.025(2) -0.011(2)
C17 0.067(2) 0.073(3) 0.056(2) -0.002(2) 0.0203(19) 0.000(2)
C18 0.063(2) 0.076(3) 0.075(3) -0.003(2) 0.026(2) 0.002(2)
C19 0.066(2) 0.061(2) 0.067(2) -0.007(2) 0.016(2) 0.003(2)
C20 0.057(2) 0.092(3) 0.096(3) 0.002(3) 0.013(2) -0.001(2)
C21 0.072(3) 0.087(3) 0.078(3) 0.001(3) 0.008(2) -0.003(2)
C22 0.078(3) 0.129(4) 0.070(3) 0.020(3) 0.003(2) -0.020(3)
C23 0.051(2) 0.075(3) 0.064(2) 0.007(2) 0.0116(19) -0.003(2)
C24 0.134(4) 0.081(3) 0.052(2) -0.017(2) 0.028(2) -0.010(3)
C25 0.106(3) 0.051(2) 0.077(3) -0.009(2) 0.029(2) -0.005(2)
C26 0.120(3) 0.056(2) 0.070(3) -0.015(2) 0.031(2) -0.033(2)
C27 0.105(3) 0.065(3) 0.071(3) 0.003(2) 0.024(2) -0.027(2)
O5 0.291(10) 0.414(13) 0.444(13) 0.168(10) 0.060(9) -0.074(10)
N5 0.090(3) 0.097(3) 0.121(3) 0.003(3) 0.018(3) -0.018(2)
C28 0.413(11) 0.154(6) 0.620(15) -0.208(8) 0.364(10) -0.171(7)
C29 0.173(8) 0.56(2) 0.177(8) 0.116(11) -0.054(7) -0.121(11)
C30 0.274(7) 0.099(6) 0.92(2) -0.088(9) 0.396(9) -0.044(6)

loop_
_atom_type_symbol
_atom_type_description
_atom_type_scat_dispersion_real
_atom_type_scat_dispersion_imag
_atom_type_scat_source
C C 0.0033 0.0016 'International Tables Vol C Tables 4.2.6.8 and 6.1.1.4'
H H 0.0000 0.0000 'International Tables Vol C Tables 4.2.6.8 and 6.1.1.4'
N N 0.0061 0.0033 'International Tables Vol C Tables 4.2.6.8 and 6.1.1.4'
O O 0.0106 0.0060 'International Tables Vol C Tables 4.2.6.8 and 6.1.1.4'
Zn Zn 0.2839 1.4301 'International Tables Vol C Tables 4.2.6.8 and 6.1.1.4'

loop_
_geom_angle_atom_site_label_1
_geom_angle_atom_site_label_2
_geom_angle_atom_site_label_3
_geom_angle
_geom_angle_site_symmetry_1
_geom_angle_site_symmetry_3
O1 Zn1 O3 114.59(12) . 2_646
O1 Zn1 N3 116.31(11) . .
O3 Zn1 N3 122.41(11) 2_646 .
O1 Zn1 N4 96.88(11) . 1_454
O3 Zn1 N4 94.65(12) 2_646 1_454
N3 Zn1 N4 104.18(12) . 1_454
C1 O1 Zn1 121.2(2) . .
C8 O3 Zn1 104.7(2) . 2_656
N2 N1 C5 98.9(4) . .
N1 N2 C12 98.8(4) . .
O2 C1 O1 125.5(3) . .
O2 C1 C2 120.4(3) . .
O1 C1 C2 114.1(3) . .
C7 C2 C3 118.1(3) . .
C7 C2 C1 120.5(3) . .
C3 C2 C1 121.4(3) . .
C4 C3 C2 121.0(4) . .
C5 C4 C3 120.6(4) . .
C6 C5 C4 119.4(4) . .
C6 C5 N1 131.9(4) . .
C4 C5 N1 108.6(4) . .
C5 C6 C7 119.7(4) . .
C2 C7 C6 121.1(4) . .
O4 C8 O3 121.8(4) . .
O4 C8 C9 121.2(4) . .
O3 C8 C9 117.0(4) . .
C10 C9 C13 119.2(3) . .
C10 C9 C8 122.3(4) . .
C13 C9 C8 118.5(3) . .
C11 C10 C9 120.4(4) . .
C12 C11 C10 121.3(4) . .
C11 C12 C14 119.5(4) . .
C11 C12 N2 110.9(4) . .
C14 C12 N2 129.7(4) . .
C14 C13 C9 118.4(4) . .
C12 C14 C13 121.2(4) . .
C17 N3 C16 115.7(3) . .
C17 N3 Zn1 124.8(2) . .
C16 N3 Zn1 119.0(3) . .
C26 N4 C25 115.5(3) . .
C26 N4 Zn1 121.6(3) . 1_656
C25 N4 Zn1 122.2(3) . 1_656
C16 C15 C19 121.2(4) . .
N3 C16 C15 122.2(4) . .
N3 C17 C18 125.0(4) . .
C17 C18 C19 119.3(4) . .
C18 C19 C15 116.5(4) . .
C18 C19 C20 123.3(4) . .
C15 C19 C20 120.1(4) . .
C21 C20 C19 110.8(4) . .
C20 C21 C22 114.1(4) . .
C23 C22 C21 115.7(4) . .
C27 C23 C24 116.0(4) . .
C27 C23 C22 121.4(4) . .
C24 C23 C22 122.6(4) . .
C23 C24 C25 120.2(4) . .
N4 C25 C24 122.5(4) . .
N4 C26 C27 123.7(4) . .
C23 C27 C26 121.9(4) . .
C30 N5 C29 112.0(9) . .
C30 N5 C28 129.2(9) . .
C29 N5 C28 118.8(9) . .
O5 C28 N5 86.8(9) . .

loop_
_geom_bond_atom_site_label_1
_geom_bond_atom_site_label_2
_geom_bond_distance
_geom_bond_site_symmetry_2
Zn1 O1 1.937(3) .
Zn1 O3 1.995(3) 2_646
Zn1 N3 2.047(3) .
Zn1 N4 2.084(3) 1_454
O1 C1 1.293(4) .
O2 C1 1.225(4) .
O3 C8 1.272(5) .
O3 Zn1 1.995(3) 2_656
O4 C8 1.229(5) .
N1 N2 1.113(5) .
N1 C5 1.603(6) .
N2 C12 1.579(6) .
C1 C2 1.517(5) .
C2 C7 1.378(5) .
C2 C3 1.379(5) .
C3 C4 1.373(6) .
C4 C5 1.371(7) .
C5 C6 1.372(6) .
C6 C7 1.388(5) .
C8 C9 1.499(5) .
C9 C10 1.383(5) .
C9 C13 1.413(5) .
C10 C11 1.378(5) .
C11 C12 1.367(6) .
C12 C14 1.370(6) .
C13 C14 1.404(6) .
N3 C17 1.349(5) .
N3 C16 1.352(5) .
N4 C26 1.324(5) .
N4 C25 1.341(5) .
N4 Zn1 2.084(3) 1_656
C15 C16 1.380(5) .
C15 C19 1.393(6) .
C17 C18 1.369(5) .
C18 C19 1.379(6) .
C19 C20 1.525(6) .
C20 C21 1.517(6) .
C21 C22 1.549(6) .
C22 C23 1.528(6) .
C23 C27 1.339(6) .
C23 C24 1.368(6) .
C24 C25 1.397(6) .
C26 C27 1.363(6) .
O5 C28 1.291(15) .
N5 C30 1.404(10) .
N5 C29 1.365(10) .
N5 C28 1.471(12) .
